data_4325349
loop_
_publ_author_name
'Dafa Chen'
'Annegret Ahrens-Botzong'
'Volker Sch\"unemann'
'Rosario Scopelliti'
'Xile Hu'

_publ_section_title
;
 Synthesis and Characterization of a Series of Model Complexes of the
 Active Site of [Fe]-Hydrogenase (Hmd)
;
_journal_name_full 'Inorganic Chemistry'
_journal_page_first 5249
_journal_page_last 5257
_journal_paper_doi 10.1021/ic200580z
_journal_volume 50
_journal_year 2011
_chemical_formula_moiety 'C44 H36 Fe N O2 P2 S, F6 P, 3(C2 H3 N)'
_chemical_formula_sum 'C50 H45 F6 Fe N4 O2 P3 S'
_chemical_formula_weight 1028.72
_chemical_name_systematic
; 
 ? 
;
_space_group_IT_number 2
_symmetry_cell_setting triclinic
_symmetry_space_group_name_Hall '-P 1'
_symmetry_space_group_name_H-M 'P -1'
_atom_sites_solution_hydrogens geom
_atom_sites_solution_primary direct
_atom_sites_solution_secondary difmap
_audit_creation_method SHELXL-97
_cell_angle_alpha 76.110(3)
_cell_angle_beta 76.397(3)
_cell_angle_gamma 81.470(3)
_cell_formula_units_Z 2
_cell_length_a 11.6427(3)
_cell_length_b 14.8175(5)
_cell_length_c 14.9136(5)
_cell_measurement_reflns_used 10439
_cell_measurement_temperature 140(2)
_cell_measurement_theta_max 27.4676
_cell_measurement_theta_min 2.8379
_cell_volume 2416.00(14)
_computing_cell_refinement
; 
CrysAlisPro, Oxford Diffraction Ltd., 
Version 1.171.33.41 (release 06-05-2009 CrysAlis171 .NET) 
(compiled May  6 2009,17:20:42) 
;
_computing_data_collection
; 
CrysAlisPro, Oxford Diffraction Ltd., 
Version 1.171.33.41 (release 06-05-2009 CrysAlis171 .NET) 
(compiled May  6 2009,17:20:42) 
;
_computing_data_reduction
; 
CrysAlisPro, Oxford Diffraction Ltd., 
Version 1.171.33.41 (release 06-05-2009 CrysAlis171 .NET) 
(compiled May  6 2009,17:20:42) 
;
_computing_molecular_graphics 'Bruker SHELXTL'
_computing_publication_material 'Bruker SHELXTL'
_computing_structure_refinement 'SHELXL-97 (Sheldrick, 1997)'
_computing_structure_solution 'SHELXS-97 (Sheldrick, 1990)'
_diffrn_ambient_temperature 140(2)
_diffrn_detector_area_resol_mean 8.2812
_diffrn_measured_fraction_theta_full 0.991
_diffrn_measured_fraction_theta_max 0.991
_diffrn_measurement_device_type 'Oxford Diffraction, KM4/Sapphire CCD'
_diffrn_measurement_method 'phi and omega scans'
_diffrn_radiation_monochromator graphite
_diffrn_radiation_source 'fine-focus sealed tube'
_diffrn_radiation_type MoK\a
_diffrn_radiation_wavelength 0.71073
_diffrn_reflns_av_R_equivalents 0.0305
_diffrn_reflns_av_sigmaI/netI 0.0526
_diffrn_reflns_limit_h_max 14
_diffrn_reflns_limit_h_min -14
_diffrn_reflns_limit_k_max 18
_diffrn_reflns_limit_k_min -18
_diffrn_reflns_limit_l_max 18
_diffrn_reflns_limit_l_min -18
_diffrn_reflns_number 21507
_diffrn_reflns_theta_full 26.02
_diffrn_reflns_theta_max 26.02
_diffrn_reflns_theta_min 2.85
_exptl_absorpt_coefficient_mu 0.522
_exptl_absorpt_correction_T_max 1.00000
_exptl_absorpt_correction_T_min 0.90748
_exptl_absorpt_correction_type multi-scan
_exptl_absorpt_process_details
; 
CrysAlisPro, Oxford Diffraction Ltd., 
Version 1.171.33.41 (release 06-05-2009 CrysAlis171 .NET) 
(compiled May  6 2009,17:20:42) 
empirical absorption correction using spherical harmonics, 
 implemented in SCALE3 ABSPACK scaling algorithm. 
;
_exptl_crystal_colour orange
_exptl_crystal_density_diffrn 1.414
_exptl_crystal_description prismatic
_exptl_crystal_F_000 1060
_exptl_crystal_size_max 0.30
_exptl_crystal_size_mid 0.25
_exptl_crystal_size_min 0.22
_refine_diff_density_max 0.400
_refine_diff_density_min -0.286
_refine_diff_density_rms 0.060
_refine_ls_extinction_method none
_refine_ls_goodness_of_fit_ref 1.037
_refine_ls_hydrogen_treatment constr
_refine_ls_matrix_type full
_refine_ls_number_parameters 660
_refine_ls_number_reflns 9450
_refine_ls_number_restraints 51
_refine_ls_restrained_S_all 1.039
_refine_ls_R_factor_all 0.0697
_refine_ls_R_factor_gt 0.0441
_refine_ls_shift/su_max 0.000
_refine_ls_shift/su_mean 0.000
_refine_ls_structure_factor_coef Fsqd
_refine_ls_weighting_details 'calc w=1/[\s^2^(Fo^2^)+(0.0438P)^2^+1.6408P] where P=(Fo^2^+2Fc^2^)/3'
_refine_ls_weighting_scheme calc
_refine_ls_wR_factor_gt 0.0983
_refine_ls_wR_factor_ref 0.1044
_reflns_number_gt 6857
_reflns_number_total 9450
_reflns_threshold_expression >2sigma(I)
_cod_data_source_file ic200580z_si_002_8.cif
_cod_data_source_block cdf261c
_cod_database_code 4325349

loop_
_symmetry_equiv_pos_as_xyz
'x, y, z'
'-x, -y, -z'

loop_
_atom_site_label
_atom_site_type_symbol
_atom_site_fract_x
_atom_site_fract_y
_atom_site_fract_z
_atom_site_U_iso_or_equiv
_atom_site_adp_type
_atom_site_occupancy
_atom_site_symmetry_multiplicity
_atom_site_calc_flag
_atom_site_refinement_flags
_atom_site_disorder_assembly
_atom_site_disorder_group
Fe1 Fe 0.48244(3) 0.20895(3) 0.12196(3) 0.01651(10) Uani 1 1 d . . .
S1 S 0.53454(6) 0.35894(5) 0.04744(5) 0.02017(15) Uani 1 1 d . . .
P1 P 0.28961(6) 0.26548(5) 0.10838(5) 0.01764(16) Uani 1 1 d . . .
P2 P 0.67996(6) 0.16852(5) 0.12745(5) 0.01688(15) Uani 1 1 d . . .
O1 O 0.41464(18) 0.02855(14) 0.24132(15) 0.0353(5) Uani 1 1 d . . .
O2 O 0.51328(18) 0.12159(14) -0.03930(14) 0.0297(5) Uani 1 1 d . . .
N1 N 0.46834(19) 0.28317(15) 0.22017(15) 0.0186(5) Uani 1 1 d . . .
C1 C 0.5005(2) 0.36674(19) 0.16537(19) 0.0212(6) Uani 1 1 d . . .
C2 C 0.5036(3) 0.4425(2) 0.2033(2) 0.0287(7) Uani 1 1 d . . .
H2 H 0.5249 0.5008 0.1639 0.034 Uiso 1 1 calc R . .
C3 C 0.4746(3) 0.4307(2) 0.3002(2) 0.0339(7) Uani 1 1 d . . .
H3 H 0.4766 0.4810 0.3288 0.041 Uiso 1 1 calc R . .
C4 C 0.4426(3) 0.3455(2) 0.3557(2) 0.0304(7) Uani 1 1 d . . .
H4 H 0.4228 0.3377 0.4224 0.037 Uiso 1 1 calc R . .
C5 C 0.4389(2) 0.2718(2) 0.31516(19) 0.0243(6) Uani 1 1 d . . .
C6 C 0.4023(3) 0.1795(2) 0.3736(2) 0.0313(7) Uani 1 1 d . . .
H6A H 0.3324 0.1650 0.3557 0.047 Uiso 1 1 calc R . .
H6B H 0.3828 0.1822 0.4406 0.047 Uiso 1 1 calc R . .
H6C H 0.4675 0.1307 0.3629 0.047 Uiso 1 1 calc R . .
C7 C 0.2312(2) 0.36671(18) 0.16019(19) 0.0198(6) Uani 1 1 d . . .
C8 C 0.2326(2) 0.45537(18) 0.1024(2) 0.0223(6) Uani 1 1 d . . .
H8 H 0.2590 0.4622 0.0360 0.027 Uiso 1 1 calc R . .
C9 C 0.1959(3) 0.5338(2) 0.1404(2) 0.0293(7) Uani 1 1 d . . .
H9 H 0.1991 0.5942 0.1003 0.035 Uiso 1 1 calc R . .
C10 C 0.1544(3) 0.5249(2) 0.2366(2) 0.0319(7) Uani 1 1 d . . .
H10 H 0.1275 0.5788 0.2624 0.038 Uiso 1 1 calc R . .
C11 C 0.1524(3) 0.4370(2) 0.2949(2) 0.0296(7) Uani 1 1 d . . .
H11 H 0.1238 0.4305 0.3610 0.036 Uiso 1 1 calc R . .
C12 C 0.1920(2) 0.35825(19) 0.25741(19) 0.0238(6) Uani 1 1 d . . .
H12 H 0.1924 0.2982 0.2982 0.029 Uiso 1 1 calc R . .
C13 C 0.1867(2) 0.17531(18) 0.15990(19) 0.0211(6) Uani 1 1 d . . .
C14 C 0.0866(3) 0.1805(2) 0.2297(2) 0.0269(6) Uani 1 1 d . . .
H14 H 0.0645 0.2353 0.2548 0.032 Uiso 1 1 calc R . .
C15 C 0.0175(3) 0.1055(2) 0.2637(2) 0.0312(7) Uani 1 1 d . . .
H15 H -0.0511 0.1091 0.3124 0.037 Uiso 1 1 calc R . .
C16 C 0.0478(3) 0.0263(2) 0.2272(2) 0.0321(7) Uani 1 1 d . . .
H16 H 0.0010 -0.0250 0.2515 0.039 Uiso 1 1 calc R . .
C17 C 0.1459(3) 0.0214(2) 0.1554(2) 0.0326(7) Uani 1 1 d . . .
H17 H 0.1659 -0.0326 0.1290 0.039 Uiso 1 1 calc R . .
C18 C 0.2149(3) 0.0949(2) 0.1221(2) 0.0283(7) Uani 1 1 d . . .
H18 H 0.2828 0.0911 0.0728 0.034 Uiso 1 1 calc R . .
C19 C 0.2578(2) 0.30475(18) -0.01030(19) 0.0201(6) Uani 1 1 d . . .
C20 C 0.1394(3) 0.3148(2) -0.0182(2) 0.0274(7) Uani 1 1 d . . .
H20 H 0.0795 0.2973 0.0365 0.033 Uiso 1 1 calc R . .
C21 C 0.1083(3) 0.3499(2) -0.1049(2) 0.0333(7) Uani 1 1 d . . .
H21 H 0.0273 0.3578 -0.1094 0.040 Uiso 1 1 calc R . .
C22 C 0.1947(3) 0.3734(2) -0.1843(2) 0.0310(7) Uani 1 1 d . . .
H22 H 0.1732 0.3967 -0.2438 0.037 Uiso 1 1 calc R . .
C23 C 0.3124(3) 0.36353(19) -0.1783(2) 0.0266(6) Uani 1 1 d . . .
H23 H 0.3718 0.3800 -0.2336 0.032 Uiso 1 1 calc R . .
C24 C 0.3440(3) 0.32938(18) -0.09113(19) 0.0225(6) Uani 1 1 d . . .
H24 H 0.4251 0.3229 -0.0870 0.027 Uiso 1 1 calc R . .
C25 C 0.4394(2) 0.09940(19) 0.19810(19) 0.0214(6) Uani 1 1 d . . .
C26 C 0.5021(2) 0.15832(18) 0.02195(19) 0.0204(6) Uani 1 1 d . . .
C27 C 0.7029(2) 0.04555(18) 0.18617(19) 0.0197(6) Uani 1 1 d . . .
C28 C 0.7233(3) 0.0130(2) 0.2769(2) 0.0274(7) Uani 1 1 d . . .
H28 H 0.7337 0.0559 0.3118 0.033 Uiso 1 1 calc R . .
C29 C 0.7289(3) -0.0822(2) 0.3170(2) 0.0342(7) Uani 1 1 d . . .
H29 H 0.7434 -0.1038 0.3791 0.041 Uiso 1 1 calc R . .
C30 C 0.7135(3) -0.1454(2) 0.2677(2) 0.0313(7) Uani 1 1 d . . .
H30 H 0.7163 -0.2102 0.2957 0.038 Uiso 1 1 calc R . .
C31 C 0.6941(3) -0.1140(2) 0.1772(2) 0.0315(7) Uani 1 1 d . . .
H31 H 0.6842 -0.1573 0.1426 0.038 Uiso 1 1 calc R . .
C32 C 0.6888(3) -0.01940(19) 0.1365(2) 0.0268(7) Uani 1 1 d . . .
H32 H 0.6755 0.0015 0.0741 0.032 Uiso 1 1 calc R . .
C33 C 0.7875(2) 0.17092(18) 0.01586(19) 0.0192(6) Uani 1 1 d . . .
C34 C 0.7650(2) 0.21737(18) -0.07177(19) 0.0215(6) Uani 1 1 d . . .
H34 H 0.6881 0.2472 -0.0770 0.026 Uiso 1 1 calc R . .
C35 C 0.8546(3) 0.22009(18) -0.1514(2) 0.0240(6) Uani 1 1 d . . .
H35 H 0.8386 0.2512 -0.2114 0.029 Uiso 1 1 calc R . .
C36 C 0.9672(3) 0.17808(19) -0.1449(2) 0.0263(7) Uani 1 1 d . . .
H36 H 1.0286 0.1816 -0.2000 0.032 Uiso 1 1 calc R . .
C37 C 0.9906(3) 0.1311(2) -0.0585(2) 0.0280(7) Uani 1 1 d . . .
H37 H 1.0679 0.1017 -0.0541 0.034 Uiso 1 1 calc R . .
C38 C 0.9019(2) 0.12662(19) 0.0218(2) 0.0248(6) Uani 1 1 d . . .
H38 H 0.9180 0.0936 0.0812 0.030 Uiso 1 1 calc R . .
C39 C 0.7425(2) 0.24124(18) 0.18327(19) 0.0195(6) Uani 1 1 d . . .
C40 C 0.8137(2) 0.3099(2) 0.1258(2) 0.0260(6) Uani 1 1 d . . .
H40 H 0.8315 0.3158 0.0593 0.031 Uiso 1 1 calc R . .
C41 C 0.8585(3) 0.3696(2) 0.1650(2) 0.0353(8) Uani 1 1 d . . .
H41 H 0.9048 0.4172 0.1252 0.042 Uiso 1 1 calc R . .
C42 C 0.8360(3) 0.3597(2) 0.2619(2) 0.0384(8) Uani 1 1 d . . .
H42 H 0.8690 0.3992 0.2888 0.046 Uiso 1 1 calc R . .
C43 C 0.7655(3) 0.2927(2) 0.3192(2) 0.0348(8) Uani 1 1 d . . .
H43 H 0.7502 0.2861 0.3858 0.042 Uiso 1 1 calc R . .
C44 C 0.7166(3) 0.2348(2) 0.2807(2) 0.0261(6) Uani 1 1 d . . .
H44 H 0.6653 0.1907 0.3208 0.031 Uiso 1 1 calc R . .
P3 P 0.01080(10) 0.25482(9) 0.54463(8) 0.0660(4) Uani 1 1 d D . .
F1A F -0.1168(5) 0.2704(9) 0.6065(5) 0.126(4) Uani 0.684(15) 1 d PD A 1
F2A F 0.0606(7) 0.2692(6) 0.6358(4) 0.101(2) Uani 0.684(15) 1 d PD A 1
F3A F 0.0246(12) 0.1511(6) 0.5859(9) 0.113(4) Uani 0.684(15) 1 d PD A 1
F4A F 0.1428(7) 0.2521(7) 0.4899(6) 0.093(3) Uani 0.684(15) 1 d PD A 1
F5A F -0.0302(7) 0.2529(11) 0.4608(4) 0.137(4) Uani 0.684(15) 1 d PD A 1
F6A F 0.0046(7) 0.3699(5) 0.5150(6) 0.113(3) Uani 0.684(15) 1 d PD A 1
F1B F -0.1262(14) 0.2204(14) 0.5684(19) 0.148(8) Uani 0.316(15) 1 d PD A 2
F2B F -0.014(3) 0.2979(17) 0.6160(14) 0.165(11) Uani 0.316(15) 1 d PD A 2
F3B F 0.038(2) 0.1537(19) 0.6033(17) 0.152(13) Uani 0.316(15) 1 d PD A 2
F4B F 0.1388(17) 0.2677(16) 0.5060(18) 0.112(8) Uani 0.316(15) 1 d PD A 2
F5B F 0.013(2) 0.1899(13) 0.4567(12) 0.160(9) Uani 0.316(15) 1 d PD A 2
F6B F -0.0287(12) 0.3343(15) 0.4642(16) 0.116(9) Uani 0.316(15) 1 d PD A 2
C45 C 0.6055(5) 0.2254(4) -0.3518(5) 0.112(2) Uani 1 1 d . . .
H45A H 0.5262 0.2346 -0.3664 0.169 Uiso 1 1 calc R . .
H45B H 0.6231 0.1597 -0.3224 0.169 Uiso 1 1 calc R . .
H45C H 0.6646 0.2426 -0.4101 0.169 Uiso 1 1 calc R . .
C46 C 0.6090(3) 0.2835(3) -0.2874(3) 0.0560(11) Uani 1 1 d . . .
N2 N 0.6096(3) 0.3268(3) -0.2365(2) 0.0585(9) Uani 1 1 d . . .
C47 C 0.8272(4) 0.0088(4) 0.5584(4) 0.0820(15) Uani 1 1 d . . .
H47A H 0.8050 -0.0091 0.6274 0.123 Uiso 1 1 calc R . .
H47B H 0.8865 0.0540 0.5403 0.123 Uiso 1 1 calc R . .
H47C H 0.8605 -0.0468 0.5329 0.123 Uiso 1 1 calc R . .
C48 C 0.7236(4) 0.0504(3) 0.5212(3) 0.0515(10) Uani 1 1 d . . .
N3 N 0.6429(4) 0.0835(3) 0.4932(2) 0.0774(12) Uani 1 1 d . . .
C49 C 0.2331(6) 0.5121(5) -0.4924(4) 0.142(3) Uani 1 1 d . . .
H49A H 0.2577 0.5224 -0.5613 0.213 Uiso 1 1 calc R . .
H49B H 0.2158 0.5725 -0.4735 0.213 Uiso 1 1 calc R . .
H49C H 0.1618 0.4786 -0.4713 0.213 Uiso 1 1 calc R . .
C50 C 0.3271(5) 0.4578(3) -0.4499(3) 0.0661(13) Uani 1 1 d . . .
N4 N 0.4001(4) 0.4161(3) -0.4188(3) 0.0892(14) Uani 1 1 d . . .

loop_
_atom_site_aniso_label
_atom_site_aniso_U_11
_atom_site_aniso_U_22
_atom_site_aniso_U_33
_atom_site_aniso_U_23
_atom_site_aniso_U_13
_atom_site_aniso_U_12
Fe1 0.0164(2) 0.0138(2) 0.0192(2) -0.00374(15) -0.00351(16) -0.00132(15)
S1 0.0224(4) 0.0161(3) 0.0215(3) -0.0031(3) -0.0038(3) -0.0033(3)
P1 0.0171(4) 0.0139(3) 0.0212(4) -0.0027(3) -0.0032(3) -0.0021(3)
P2 0.0176(4) 0.0151(3) 0.0179(4) -0.0038(3) -0.0040(3) -0.0004(3)
O1 0.0340(13) 0.0246(12) 0.0422(13) 0.0022(10) -0.0062(10) -0.0046(10)
O2 0.0314(12) 0.0313(12) 0.0315(12) -0.0163(10) -0.0081(10) -0.0006(9)
N1 0.0162(12) 0.0199(12) 0.0207(12) -0.0069(10) -0.0046(10) 0.0008(9)
C1 0.0200(14) 0.0190(14) 0.0247(15) -0.0060(12) -0.0045(12) 0.0004(11)
C2 0.0301(17) 0.0228(16) 0.0345(17) -0.0090(13) -0.0063(14) -0.0027(13)
C3 0.0375(19) 0.0311(17) 0.0386(18) -0.0195(15) -0.0103(15) 0.0028(14)
C4 0.0335(18) 0.0333(17) 0.0252(16) -0.0127(14) -0.0054(14) 0.0038(14)
C5 0.0205(15) 0.0291(16) 0.0228(15) -0.0079(12) -0.0046(12) 0.0031(12)
C6 0.0360(18) 0.0310(17) 0.0236(16) -0.0037(13) -0.0026(14) -0.0022(14)
C7 0.0141(14) 0.0177(14) 0.0277(15) -0.0054(12) -0.0040(12) -0.0012(11)
C8 0.0226(15) 0.0197(14) 0.0229(14) -0.0045(12) -0.0016(12) -0.0019(12)
C9 0.0316(17) 0.0192(15) 0.0347(17) -0.0037(13) -0.0051(14) -0.0009(13)
C10 0.0334(18) 0.0208(16) 0.0420(19) -0.0138(14) -0.0052(15) 0.0032(13)
C11 0.0310(17) 0.0302(17) 0.0267(16) -0.0114(13) 0.0012(13) -0.0033(13)
C12 0.0240(15) 0.0204(15) 0.0251(15) -0.0010(12) -0.0046(12) -0.0026(12)
C13 0.0170(14) 0.0177(14) 0.0277(15) 0.0001(12) -0.0068(12) -0.0035(11)
C14 0.0243(16) 0.0248(16) 0.0314(16) -0.0042(13) -0.0061(13) -0.0041(12)
C15 0.0233(16) 0.0354(18) 0.0318(17) -0.0008(14) -0.0023(13) -0.0094(13)
C16 0.0303(17) 0.0276(17) 0.0387(18) 0.0052(14) -0.0129(15) -0.0146(13)
C17 0.0311(18) 0.0219(16) 0.048(2) -0.0061(14) -0.0139(16) -0.0055(13)
C18 0.0208(16) 0.0249(16) 0.0407(18) -0.0103(14) -0.0039(13) -0.0049(12)
C19 0.0212(15) 0.0147(13) 0.0250(15) -0.0041(11) -0.0076(12) 0.0007(11)
C20 0.0250(16) 0.0273(16) 0.0296(16) -0.0034(13) -0.0077(13) -0.0025(13)
C21 0.0304(18) 0.0281(17) 0.045(2) -0.0048(14) -0.0203(16) -0.0006(14)
C22 0.045(2) 0.0215(15) 0.0304(17) -0.0007(13) -0.0212(15) -0.0028(14)
C23 0.0328(17) 0.0229(15) 0.0245(15) -0.0058(12) -0.0052(13) -0.0039(13)
C24 0.0225(15) 0.0168(14) 0.0292(16) -0.0070(12) -0.0050(12) -0.0017(11)
C25 0.0188(15) 0.0175(15) 0.0263(15) -0.0021(12) -0.0056(12) 0.0002(12)
C26 0.0168(14) 0.0172(14) 0.0259(15) -0.0018(12) -0.0048(12) -0.0018(11)
C27 0.0166(14) 0.0163(14) 0.0245(14) -0.0040(11) -0.0032(11) 0.0007(11)
C28 0.0345(17) 0.0213(15) 0.0282(16) -0.0042(12) -0.0115(14) -0.0020(13)
C29 0.044(2) 0.0285(17) 0.0278(17) 0.0013(13) -0.0116(15) -0.0015(14)
C30 0.0325(18) 0.0158(15) 0.0406(18) 0.0003(13) -0.0064(15) 0.0009(13)
C31 0.0316(17) 0.0192(15) 0.0453(19) -0.0093(14) -0.0115(15) 0.0021(13)
C32 0.0293(17) 0.0216(15) 0.0315(16) -0.0085(13) -0.0122(14) 0.0049(12)
C33 0.0168(14) 0.0174(14) 0.0226(14) -0.0070(11) 0.0005(11) -0.0020(11)
C34 0.0242(15) 0.0151(14) 0.0261(15) -0.0057(11) -0.0056(12) -0.0020(11)
C35 0.0302(17) 0.0152(14) 0.0243(15) -0.0026(11) -0.0010(13) -0.0054(12)
C36 0.0277(16) 0.0203(15) 0.0294(16) -0.0100(13) 0.0063(13) -0.0093(12)
C37 0.0197(15) 0.0268(16) 0.0375(18) -0.0115(14) -0.0010(13) -0.0024(12)
C38 0.0241(16) 0.0254(16) 0.0264(15) -0.0071(12) -0.0063(13) -0.0025(12)
C39 0.0174(14) 0.0181(14) 0.0251(15) -0.0075(11) -0.0085(12) 0.0032(11)
C40 0.0222(15) 0.0269(16) 0.0302(16) -0.0093(13) -0.0055(13) -0.0011(12)
C41 0.0279(17) 0.0300(18) 0.052(2) -0.0154(15) -0.0087(15) -0.0054(14)
C42 0.0358(19) 0.041(2) 0.051(2) -0.0269(17) -0.0162(17) -0.0049(15)
C43 0.0391(19) 0.0371(19) 0.0349(18) -0.0190(15) -0.0143(15) 0.0047(15)
C44 0.0278(16) 0.0238(15) 0.0278(16) -0.0093(12) -0.0084(13) 0.0041(12)
P3 0.0410(6) 0.0865(9) 0.0374(6) 0.0230(6) 0.0077(5) 0.0131(6)
F1A 0.037(3) 0.217(10) 0.066(4) 0.038(4) 0.019(2) 0.011(4)
F2A 0.094(5) 0.137(6) 0.061(3) 0.002(3) -0.021(3) -0.009(4)
F3A 0.128(8) 0.076(5) 0.138(7) 0.024(5) -0.061(5) -0.039(5)
F4A 0.053(4) 0.120(6) 0.052(3) 0.022(3) 0.022(3) 0.042(4)
F5A 0.132(6) 0.222(12) 0.064(4) -0.005(6) -0.064(4) -0.013(8)
F6A 0.114(5) 0.079(4) 0.094(5) 0.022(3) 0.009(4) 0.035(3)
F1B 0.070(9) 0.180(16) 0.19(2) -0.029(13) 0.003(10) -0.064(9)
F2B 0.20(3) 0.20(2) 0.097(14) -0.093(15) 0.061(15) -0.060(19)
F3B 0.071(10) 0.20(2) 0.107(13) 0.131(15) -0.022(9) -0.025(11)
F4B 0.065(11) 0.114(12) 0.154(19) 0.001(11) -0.011(10) -0.058(10)
F5B 0.28(2) 0.102(12) 0.102(10) -0.057(9) -0.028(11) 0.019(12)
F6B 0.064(8) 0.112(13) 0.109(13) 0.051(11) 0.002(7) 0.036(9)
C45 0.073(4) 0.128(5) 0.162(6) -0.102(5) -0.008(4) -0.001(3)
C46 0.032(2) 0.062(3) 0.073(3) -0.023(2) -0.003(2) 0.0031(19)
N2 0.046(2) 0.066(2) 0.060(2) -0.0139(19) -0.0158(17) 0.0129(17)
C47 0.056(3) 0.084(4) 0.099(4) 0.000(3) -0.019(3) -0.014(3)
C48 0.067(3) 0.055(3) 0.032(2) -0.0050(18) -0.010(2) -0.011(2)
N3 0.099(3) 0.091(3) 0.044(2) -0.007(2) -0.032(2) 0.001(2)
C49 0.171(7) 0.163(7) 0.108(5) -0.083(5) -0.084(5) 0.106(5)
C50 0.091(4) 0.073(3) 0.040(2) -0.030(2) -0.019(2) 0.014(3)
N4 0.105(4) 0.116(4) 0.045(2) -0.023(2) -0.024(2) 0.019(3)

loop_
_atom_type_symbol
_atom_type_description
_atom_type_scat_dispersion_real
_atom_type_scat_dispersion_imag
_atom_type_scat_source
C C 0.0033 0.0016 'International Tables Vol C Tables 4.2.6.8 and 6.1.1.4'
H H 0.0000 0.0000 'International Tables Vol C Tables 4.2.6.8 and 6.1.1.4'
N N 0.0061 0.0033 'International Tables Vol C Tables 4.2.6.8 and 6.1.1.4'
O O 0.0106 0.0060 'International Tables Vol C Tables 4.2.6.8 and 6.1.1.4'
F F 0.0171 0.0103 'International Tables Vol C Tables 4.2.6.8 and 6.1.1.4'
P P 0.1023 0.0942 'International Tables Vol C Tables 4.2.6.8 and 6.1.1.4'
S S 0.1246 0.1234 'International Tables Vol C Tables 4.2.6.8 and 6.1.1.4'
Fe Fe 0.3463 0.8444 'International Tables Vol C Tables 4.2.6.8 and 6.1.1.4'

loop_
_geom_angle_atom_site_label_1
_geom_angle_atom_site_label_2
_geom_angle_atom_site_label_3
_geom_angle
C26 Fe1 C25 89.58(12)
C26 Fe1 N1 171.34(11)
C25 Fe1 N1 99.08(11)
C26 Fe1 P2 90.34(9)
C25 Fe1 P2 92.57(9)
N1 Fe1 P2 89.08(6)
C26 Fe1 P1 90.69(8)
C25 Fe1 P1 93.50(9)
N1 Fe1 P1 88.99(6)
P2 Fe1 P1 173.86(3)
C26 Fe1 S1 100.15(9)
C25 Fe1 S1 170.26(9)
N1 Fe1 S1 71.19(7)
P2 Fe1 S1 86.90(3)
P1 Fe1 S1 86.96(3)
C1 S1 Fe1 78.67(9)
C7 P1 C19 102.07(12)
C7 P1 C13 108.15(13)
C19 P1 C13 100.57(12)
C7 P1 Fe1 114.51(9)
C19 P1 Fe1 118.23(9)
C13 P1 Fe1 111.89(9)
C39 P2 C33 102.00(12)
C39 P2 C27 109.74(12)
C33 P2 C27 100.94(12)
C39 P2 Fe1 114.82(9)
C33 P2 Fe1 118.14(9)
C27 P2 Fe1 110.06(9)
C5 N1 C1 120.1(2)
C5 N1 Fe1 138.96(19)
C1 N1 Fe1 100.91(16)
N1 C1 C2 122.2(3)
N1 C1 S1 109.22(19)
C2 C1 S1 128.6(2)
C3 C2 C1 117.6(3)
C3 C2 H2 121.2
C1 C2 H2 121.2
C2 C3 C4 120.0(3)
C2 C3 H3 120.0
C4 C3 H3 120.0
C5 C4 C3 120.7(3)
C5 C4 H4 119.6
C3 C4 H4 119.6
N1 C5 C4 119.3(3)
N1 C5 C6 119.0(2)
C4 C5 C6 121.7(3)
C5 C6 H6A 109.5
C5 C6 H6B 109.5
H6A C6 H6B 109.5
C5 C6 H6C 109.5
H6A C6 H6C 109.5
H6B C6 H6C 109.5
C8 C7 C12 118.7(2)
C8 C7 P1 119.4(2)
C12 C7 P1 121.8(2)
C9 C8 C7 120.6(3)
C9 C8 H8 119.7
C7 C8 H8 119.7
C10 C9 C8 120.4(3)
C10 C9 H9 119.8
C8 C9 H9 119.8
C11 C10 C9 119.5(3)
C11 C10 H10 120.2
C9 C10 H10 120.2
C10 C11 C12 120.4(3)
C10 C11 H11 119.8
C12 C11 H11 119.8
C11 C12 C7 120.3(3)
C11 C12 H12 119.8
C7 C12 H12 119.8
C14 C13 C18 118.7(3)
C14 C13 P1 126.2(2)
C18 C13 P1 115.1(2)
C13 C14 C15 120.0(3)
C13 C14 H14 120.0
C15 C14 H14 120.0
C16 C15 C14 120.6(3)
C16 C15 H15 119.7
C14 C15 H15 119.7
C15 C16 C17 119.9(3)
C15 C16 H16 120.1
C17 C16 H16 120.1
C18 C17 C16 119.8(3)
C18 C17 H17 120.1
C16 C17 H17 120.1
C17 C18 C13 121.0(3)
C17 C18 H18 119.5
C13 C18 H18 119.5
C24 C19 C20 118.8(2)
C24 C19 P1 123.5(2)
C20 C19 P1 117.6(2)
C21 C20 C19 120.6(3)
C21 C20 H20 119.7
C19 C20 H20 119.7
C22 C21 C20 119.9(3)
C22 C21 H21 120.0
C20 C21 H21 120.0
C21 C22 C23 120.5(3)
C21 C22 H22 119.7
C23 C22 H22 119.7
C22 C23 C24 119.8(3)
C22 C23 H23 120.1
C24 C23 H23 120.1
C19 C24 C23 120.3(3)
C19 C24 H24 119.8
C23 C24 H24 119.8
O1 C25 Fe1 176.0(3)
O2 C26 Fe1 176.5(2)
C28 C27 C32 118.3(3)
C28 C27 P2 125.7(2)
C32 C27 P2 115.7(2)
C27 C28 C29 120.4(3)
C27 C28 H28 119.8
C29 C28 H28 119.8
C30 C29 C28 120.6(3)
C30 C29 H29 119.7
C28 C29 H29 119.7
C29 C30 C31 119.5(3)
C29 C30 H30 120.3
C31 C30 H30 120.3
C30 C31 C32 120.3(3)
C30 C31 H31 119.8
C32 C31 H31 119.8
C31 C32 C27 120.8(3)
C31 C32 H32 119.6
C27 C32 H32 119.6
C34 C33 C38 119.1(2)
C34 C33 P2 124.3(2)
C38 C33 P2 116.6(2)
C35 C34 C33 119.9(3)
C35 C34 H34 120.1
C33 C34 H34 120.1
C36 C35 C34 120.8(3)
C36 C35 H35 119.6
C34 C35 H35 119.6
C37 C36 C35 120.0(3)
C37 C36 H36 120.0
C35 C36 H36 120.0
C36 C37 C38 120.1(3)
C36 C37 H37 119.9
C38 C37 H37 119.9
C37 C38 C33 120.2(3)
C37 C38 H38 119.9
C33 C38 H38 119.9
C44 C39 C40 118.5(3)
C44 C39 P2 122.7(2)
C40 C39 P2 118.7(2)
C41 C40 C39 120.7(3)
C41 C40 H40 119.7
C39 C40 H40 119.7
C42 C41 C40 120.1(3)
C42 C41 H41 120.0
C40 C41 H41 120.0
C43 C42 C41 119.9(3)
C43 C42 H42 120.1
C41 C42 H42 120.1
C42 C43 C44 120.6(3)
C42 C43 H43 119.7
C44 C43 H43 119.7
C43 C44 C39 120.2(3)
C43 C44 H44 119.9
C39 C44 H44 119.9
F2B P3 F5A 141.0(15)
F2B P3 F4B 102.3(14)
F5A P3 F4B 101.9(11)
F2B P3 F3A 107.2(13)
F5A P3 F3A 99.3(7)
F4B P3 F3A 97.9(10)
F2B P3 F4A 115.5(13)
F5A P3 F4A 91.4(5)
F3A P3 F4A 91.4(6)
F2B P3 F6B 101.1(14)
F5A P3 F6B 47.6(8)
F4B P3 F6B 92.4(11)
F3A P3 F6B 146.8(12)
F4A P3 F6B 91.6(6)
F2B P3 F1A 55.5(10)
F5A P3 F1A 95.2(4)
F4B P3 F1A 157.3(11)
F3A P3 F1A 94.0(7)
F4A P3 F1A 170.6(7)
F6B P3 F1A 88.0(6)
F2B P3 F3B 97.0(16)
F5A P3 F3B 111.9(13)
F4B P3 F3B 93.0(13)
F4A P3 F3B 89.2(9)
F6B P3 F3B 159.5(15)
F1A P3 F3B 94.4(10)
F2B P3 F6A 64.5(10)
F5A P3 F6A 90.5(5)
F4B P3 F6A 79.6(9)
F3A P3 F6A 170.3(6)
F4A P3 F6A 87.9(4)
F1A P3 F6A 85.4(5)
F3B P3 F6A 157.6(12)
F5A P3 F2A 173.7(6)
F4B P3 F2A 75.6(10)
F3A P3 F2A 86.8(5)
F4A P3 F2A 86.9(4)
F6B P3 F2A 126.3(12)
F1A P3 F2A 85.8(4)
F3B P3 F2A 74.2(12)
F6A P3 F2A 83.4(5)
F2B P3 F1B 92.9(11)
F5A P3 F1B 66.9(10)
F4B P3 F1B 164.6(12)
F3A P3 F1B 74.6(8)
F4A P3 F1B 151.2(9)
F6B P3 F1B 87.3(11)
F3B P3 F1B 82.2(12)
F6A P3 F1B 110.0(7)
F2A P3 F1B 116.7(9)
F2B P3 F5B 168.0(13)
F4B P3 F5B 89.7(12)
F3A P3 F5B 69.6(8)
F4A P3 F5B 76.4(9)
F6B P3 F5B 79.0(9)
F1A P3 F5B 112.6(9)
F3B P3 F5B 81.2(13)
F6A P3 F5B 119.5(6)
F2A P3 F5B 150.4(8)
F1B P3 F5B 75.1(10)
C46 C45 H45A 109.5
C46 C45 H45B 109.5
H45A C45 H45B 109.5
C46 C45 H45C 109.5
H45A C45 H45C 109.5
H45B C45 H45C 109.5
N2 C46 C45 178.2(5)
C48 C47 H47A 109.5
C48 C47 H47B 109.5
H47A C47 H47B 109.5
C48 C47 H47C 109.5
H47A C47 H47C 109.5
H47B C47 H47C 109.5
N3 C48 C47 179.0(5)
C50 C49 H49A 109.5
C50 C49 H49B 109.5
H49A C49 H49B 109.5
C50 C49 H49C 109.5
H49A C49 H49C 109.5
H49B C49 H49C 109.5
N4 C50 C49 178.9(5)

loop_
_geom_bond_atom_site_label_1
_geom_bond_atom_site_label_2
_geom_bond_distance
Fe1 C26 1.779(3)
Fe1 C25 1.807(3)
Fe1 N1 1.997(2)
Fe1 P2 2.3045(8)
Fe1 P1 2.3146(8)
Fe1 S1 2.3322(8)
S1 C1 1.738(3)
P1 C7 1.821(3)
P1 C19 1.833(3)
P1 C13 1.833(3)
P2 C39 1.826(3)
P2 C33 1.829(3)
P2 C27 1.832(3)
O1 C25 1.131(3)
O2 C26 1.144(3)
N1 C5 1.352(3)
N1 C1 1.360(3)
C1 C2 1.382(4)
C2 C3 1.378(4)
C2 H2 0.9500
C3 C4 1.382(4)
C3 H3 0.9500
C4 C5 1.379(4)
C4 H4 0.9500
C5 C6 1.496(4)
C6 H6A 0.9800
C6 H6B 0.9800
C6 H6C 0.9800
C7 C8 1.388(4)
C7 C12 1.395(4)
C8 C9 1.382(4)
C8 H8 0.9500
C9 C10 1.382(4)
C9 H9 0.9500
C10 C11 1.381(4)
C10 H10 0.9500
C11 C12 1.385(4)
C11 H11 0.9500
C12 H12 0.9500
C13 C14 1.375(4)
C13 C18 1.402(4)
C14 C15 1.394(4)
C14 H14 0.9500
C15 C16 1.376(4)
C15 H15 0.9500
C16 C17 1.377(4)
C16 H16 0.9500
C17 C18 1.374(4)
C17 H17 0.9500
C18 H18 0.9500
C19 C24 1.387(4)
C19 C20 1.393(4)
C20 C21 1.384(4)
C20 H20 0.9500
C21 C22 1.371(4)
C21 H21 0.9500
C22 C23 1.378(4)
C22 H22 0.9500
C23 C24 1.391(4)
C23 H23 0.9500
C24 H24 0.9500
C27 C28 1.387(4)
C27 C32 1.395(4)
C28 C29 1.392(4)
C28 H28 0.9500
C29 C30 1.376(4)
C29 H29 0.9500
C30 C31 1.378(4)
C30 H30 0.9500
C31 C32 1.385(4)
C31 H31 0.9500
C32 H32 0.9500
C33 C34 1.388(4)
C33 C38 1.407(4)
C34 C35 1.382(4)
C34 H34 0.9500
C35 C36 1.380(4)
C35 H35 0.9500
C36 C37 1.378(4)
C36 H36 0.9500
C37 C38 1.380(4)
C37 H37 0.9500
C38 H38 0.9500
C39 C44 1.396(4)
C39 C40 1.398(4)
C40 C41 1.387(4)
C40 H40 0.9500
C41 C42 1.381(4)
C41 H41 0.9500
C42 C43 1.376(5)
C42 H42 0.9500
C43 C44 1.388(4)
C43 H43 0.9500
C44 H44 0.9500
P3 F2B 1.323(14)
P3 F5A 1.447(6)
P3 F4B 1.489(17)
P3 F3A 1.512(9)
P3 F4A 1.561(7)
P3 F6B 1.567(13)
P3 F1A 1.571(5)
P3 F3B 1.57(2)
P3 F6A 1.650(7)
P3 F2A 1.666(6)
P3 F1B 1.679(14)
P3 F5B 1.795(14)
C45 C46 1.445(6)
C45 H45A 0.9800
C45 H45B 0.9800
C45 H45C 0.9800
C46 N2 1.107(5)
C47 C48 1.439(6)
C47 H47A 0.9800
C47 H47B 0.9800
C47 H47C 0.9800
C48 N3 1.117(5)
C49 C50 1.438(7)
C49 H49A 0.9800
C49 H49B 0.9800
C49 H49C 0.9800
C50 N4 1.101(5)

loop_
_geom_torsion_atom_site_label_1
_geom_torsion_atom_site_label_2
_geom_torsion_atom_site_label_3
_geom_torsion_atom_site_label_4
_geom_torsion
C26 Fe1 S1 C1 179.82(12)
N1 Fe1 S1 C1 -0.30(11)
P2 Fe1 S1 C1 -90.39(9)
P1 Fe1 S1 C1 89.67(9)
C26 Fe1 P1 C7 -155.73(13)
C25 Fe1 P1 C7 114.65(13)
N1 Fe1 P1 C7 15.62(12)
S1 Fe1 P1 C7 -55.60(10)
C26 Fe1 P1 C19 -35.35(13)
C25 Fe1 P1 C19 -124.97(13)
N1 Fe1 P1 C19 136.00(12)
S1 Fe1 P1 C19 64.77(10)
C26 Fe1 P1 C13 80.76(13)
C25 Fe1 P1 C13 -8.86(13)
N1 Fe1 P1 C13 -107.89(12)
S1 Fe1 P1 C13 -179.11(10)
C26 Fe1 P2 C39 154.72(13)
C25 Fe1 P2 C39 -115.69(13)
N1 Fe1 P2 C39 -16.64(12)
S1 Fe1 P2 C39 54.57(10)
C26 Fe1 P2 C33 34.24(13)
C25 Fe1 P2 C33 123.84(13)
N1 Fe1 P2 C33 -137.12(12)
S1 Fe1 P2 C33 -65.90(10)
C26 Fe1 P2 C27 -80.88(12)
C25 Fe1 P2 C27 8.71(13)
N1 Fe1 P2 C27 107.76(11)
S1 Fe1 P2 C27 178.98(9)
C25 Fe1 N1 C5 0.1(3)
P2 Fe1 N1 C5 -92.3(3)
P1 Fe1 N1 C5 93.5(3)
S1 Fe1 N1 C5 -179.3(3)
C25 Fe1 N1 C1 179.86(17)
P2 Fe1 N1 C1 87.41(15)
P1 Fe1 N1 C1 -86.75(15)
S1 Fe1 N1 C1 0.38(14)
C5 N1 C1 C2 -0.6(4)
Fe1 N1 C1 C2 179.6(2)
C5 N1 C1 S1 179.28(19)
Fe1 N1 C1 S1 -0.51(19)
Fe1 S1 C1 N1 0.44(16)
Fe1 S1 C1 C2 -179.7(3)
N1 C1 C2 C3 1.1(4)
S1 C1 C2 C3 -178.7(2)
C1 C2 C3 C4 -0.7(4)
C2 C3 C4 C5 -0.1(5)
C1 N1 C5 C4 -0.4(4)
Fe1 N1 C5 C4 179.3(2)
C1 N1 C5 C6 179.2(2)
Fe1 N1 C5 C6 -1.2(4)
C3 C4 C5 N1 0.7(4)
C3 C4 C5 C6 -178.8(3)
C19 P1 C7 C8 -30.7(2)
C13 P1 C7 C8 -136.2(2)
Fe1 P1 C7 C8 98.3(2)
C19 P1 C7 C12 153.5(2)
C13 P1 C7 C12 48.0(3)
Fe1 P1 C7 C12 -77.5(2)
C12 C7 C8 C9 0.1(4)
P1 C7 C8 C9 -175.9(2)
C7 C8 C9 C10 -1.6(4)
C8 C9 C10 C11 1.5(5)
C9 C10 C11 C12 0.2(5)
C10 C11 C12 C7 -1.8(4)
C8 C7 C12 C11 1.6(4)
P1 C7 C12 C11 177.5(2)
C7 P1 C13 C14 -3.6(3)
C19 P1 C13 C14 -110.2(3)
Fe1 P1 C13 C14 123.4(2)
C7 P1 C13 C18 175.7(2)
C19 P1 C13 C18 69.1(2)
Fe1 P1 C13 C18 -57.3(2)
C18 C13 C14 C15 2.0(4)
P1 C13 C14 C15 -178.7(2)
C13 C14 C15 C16 -0.7(4)
C14 C15 C16 C17 -1.1(4)
C15 C16 C17 C18 1.6(4)
C16 C17 C18 C13 -0.3(4)
C14 C13 C18 C17 -1.5(4)
P1 C13 C18 C17 179.1(2)
C7 P1 C19 C24 106.3(2)
C13 P1 C19 C24 -142.3(2)
Fe1 P1 C19 C24 -20.3(3)
C7 P1 C19 C20 -70.2(2)
C13 P1 C19 C20 41.2(2)
Fe1 P1 C19 C20 163.23(18)
C24 C19 C20 C21 -0.9(4)
P1 C19 C20 C21 175.8(2)
C19 C20 C21 C22 1.4(4)
C20 C21 C22 C23 -0.9(4)
C21 C22 C23 C24 0.1(4)
C20 C19 C24 C23 0.1(4)
P1 C19 C24 C23 -176.4(2)
C22 C23 C24 C19 0.4(4)
C39 P2 C27 C28 21.7(3)
C33 P2 C27 C28 128.8(3)
Fe1 P2 C27 C28 -105.6(2)
C39 P2 C27 C32 -163.6(2)
C33 P2 C27 C32 -56.4(2)
Fe1 P2 C27 C32 69.2(2)
C32 C27 C28 C29 -0.4(4)
P2 C27 C28 C29 174.2(2)
C27 C28 C29 C30 -0.3(5)
C28 C29 C30 C31 0.9(5)
C29 C30 C31 C32 -0.6(5)
C30 C31 C32 C27 -0.1(5)
C28 C27 C32 C31 0.6(4)
P2 C27 C32 C31 -174.5(2)
C39 P2 C33 C34 -109.5(2)
C27 P2 C33 C34 137.4(2)
Fe1 P2 C33 C34 17.4(3)
C39 P2 C33 C38 66.8(2)
C27 P2 C33 C38 -46.3(2)
Fe1 P2 C33 C38 -166.25(17)
C38 C33 C34 C35 -0.5(4)
P2 C33 C34 C35 175.82(19)
C33 C34 C35 C36 -0.8(4)
C34 C35 C36 C37 1.4(4)
C35 C36 C37 C38 -0.6(4)
C36 C37 C38 C33 -0.7(4)
C34 C33 C38 C37 1.2(4)
P2 C33 C38 C37 -175.3(2)
C33 P2 C39 C44 -157.1(2)
C27 P2 C39 C44 -50.7(3)
Fe1 P2 C39 C44 73.8(2)
C33 P2 C39 C40 26.7(2)
C27 P2 C39 C40 133.2(2)
Fe1 P2 C39 C40 -102.3(2)
C44 C39 C40 C41 0.7(4)
P2 C39 C40 C41 177.0(2)
C39 C40 C41 C42 1.9(4)
C40 C41 C42 C43 -2.2(5)
C41 C42 C43 C44 -0.1(5)
C42 C43 C44 C39 2.8(4)
C40 C39 C44 C43 -3.0(4)
P2 C39 C44 C43 -179.2(2)
